data_4333054
loop_
_publ_author_name
'Silvernail, Nathan J.'
'Noll, Bruce C.'
'Schulz, Charles E.'
'Scheidt, W. Robert'

_publ_section_title
;
 Coordination of Diatomic Ligands to Heme:&#x00A0; Simply CO
;
_journal_issue 18
_journal_name_full 'Inorganic Chemistry'
_journal_page_first 7050
_journal_page_last 7052
_journal_paper_doi 10.1021/ic0613356
_journal_volume 45
_journal_year 2006
_chemical_compound_source synthesized
_chemical_formula_moiety 'C37 H44 Fe N4 O, C6 H6'
_chemical_formula_sum 'C43 H50 Fe N4 O'
_chemical_formula_weight 694.72
_chemical_name_common '[Fe(OEP)(CO)]'
_space_group_IT_number 2
_symmetry_cell_setting triclinic
_symmetry_Int_Tables_number 2
_symmetry_space_group_name_Hall '-P 1'
_symmetry_space_group_name_H-M 'P -1'
_atom_sites_solution_hydrogens geom
_atom_sites_solution_primary direct
_atom_sites_solution_secondary difmap
_audit_creation_method SHELXL-97
_cell_angle_alpha 77.0770(10)
_cell_angle_beta 86.616(2)
_cell_angle_gamma 80.194(2)
_cell_formula_units_Z 2
_cell_length_a 10.6217(3)
_cell_length_b 11.9368(3)
_cell_length_c 14.8297(4)
_cell_measurement_reflns_used 9624
_cell_measurement_temperature 100(2)
_cell_measurement_theta_max 31.3885
_cell_measurement_theta_min 2.3780
_cell_volume 1805.42(8)
_computing_cell_refinement 'APEX2/SAINT (Bruker, 2004)'
_computing_data_collection 'APEX2 (Bruker, 2004)'
_computing_data_reduction 'SAINT/XPREP (Bruker, 2004; Sheldrick, 2001)'
_computing_molecular_graphics 'Platon (Spek, 2004)'
_computing_publication_material 'XCIF (Sheldrick, 2001)'
_computing_structure_refinement 'SHELXL-97 (Sheldrick, 1997)'
_computing_structure_solution 'SHELXS-97 (Sheldrick, 1990)'
_diffrn_ambient_temperature 100(2)
_diffrn_detector_area_resol_mean 8.33
_diffrn_measured_fraction_theta_full .999
_diffrn_measured_fraction_theta_max .999
_diffrn_measurement_device_type 'Bruker SMART APEX CCD'
_diffrn_measurement_method '\w and \f scans'
_diffrn_radiation_monochromator graphite
_diffrn_radiation_source 'fine-focus sealed tube'
_diffrn_radiation_type MoK\a
_diffrn_radiation_wavelength 0.71073
_diffrn_reflns_av_R_equivalents 0.0366
_diffrn_reflns_av_sigmaI/netI 0.0294
_diffrn_reflns_limit_h_max 15
_diffrn_reflns_limit_h_min -15
_diffrn_reflns_limit_k_max 17
_diffrn_reflns_limit_k_min -16
_diffrn_reflns_limit_l_max 21
_diffrn_reflns_limit_l_min -21
_diffrn_reflns_number 62663
_diffrn_reflns_theta_full 31.00
_diffrn_reflns_theta_max 31.00
_diffrn_reflns_theta_min 1.41
_exptl_absorpt_coefficient_mu 0.457
_exptl_absorpt_correction_T_max 0.9321
_exptl_absorpt_correction_T_min 0.8070
_exptl_absorpt_correction_type multi-scan
_exptl_absorpt_process_details 'Blessing, R.H. ACTA Cryst. (1995) A51, 33-38'
_exptl_crystal_colour 'dark red'
_exptl_crystal_density_diffrn 1.278
_exptl_crystal_density_method 'not measured'
_exptl_crystal_description plate
_exptl_crystal_F_000 740
_exptl_crystal_recrystallization_method 'liquid diffusion (benzene/hexane)'
_exptl_crystal_size_max 0.49
_exptl_crystal_size_mid 0.20
_exptl_crystal_size_min 0.16
_refine_diff_density_max .546
_refine_diff_density_min -.479
_refine_diff_density_rms .058
_refine_ls_extinction_method none
_refine_ls_goodness_of_fit_ref 1.045
_refine_ls_hydrogen_treatment constr
_refine_ls_matrix_type full
_refine_ls_number_parameters 450
_refine_ls_number_reflns 11512
_refine_ls_number_restraints 0
_refine_ls_restrained_S_all 1.045
_refine_ls_R_factor_all 0.0486
_refine_ls_R_factor_gt 0.0348
_refine_ls_shift/su_max 0.001
_refine_ls_shift/su_mean 0.000
_refine_ls_structure_factor_coef Fsqd
_refine_ls_weighting_details 'calc w=1/[\s^2^(Fo^2^)+(0.0371P)^2^+0.9271P] where P=(Fo^2^+2Fc^2^)/3'
_refine_ls_weighting_scheme calc
_refine_ls_wR_factor_gt 0.0843
_refine_ls_wR_factor_ref 0.0919
_reflns_number_gt 9475
_reflns_number_total 11512
_reflns_threshold_expression >2sigma(I)
_cod_data_source_file ic0613356sup3.cif
_cod_data_source_block ns38_0m
_cod_depositor_comments
;
The following automatic conversions were performed:

'_exptl_absorpt_correction_type' value 'multiscan' changed to
'multi-scan' according to
/home/saulius/struct/CIF-dictionaries/cif_core.dic dictionary named
'cif_core.dic' version 2.4.2 from 2011-04-26.

Automatic conversion script
Id: cif_fix_values 1891 2012-01-12 08:04:46Z andrius 
;
_cod_database_code 4333054

loop_
_symmetry_equiv_pos_as_xyz
'x, y, z'
'-x, -y, -z'

loop_
_atom_site_label
_atom_site_type_symbol
_atom_site_fract_x
_atom_site_fract_y
_atom_site_fract_z
_atom_site_U_iso_or_equiv
_atom_site_adp_type
_atom_site_occupancy
_atom_site_symmetry_multiplicity
_atom_site_calc_flag
_atom_site_refinement_flags
Fe1 Fe 0.377337(16) 0.350000(14) 0.455541(11) 0.01184(5) Uani 1 1 d .
N1 N 0.44414(9) 0.25436(9) 0.36431(7) 0.01241(18) Uani 1 1 d .
N2 N 0.26846(9) 0.45975(8) 0.35922(7) 0.01243(18) Uani 1 1 d .
N3 N 0.33908(9) 0.46522(8) 0.53569(7) 0.01255(18) Uani 1 1 d .
N4 N 0.51211(9) 0.25894(9) 0.54168(7) 0.01276(18) Uani 1 1 d .
C(M1 C 0.31494(11) 0.35947(10) 0.23160(8) 0.0141(2) Uani 1 1 d .
H(MA H 0.2949 0.3603 0.1698 0.017 Uiso 1 1 calc R
C(M2 C 0.16761(11) 0.60134(10) 0.44862(8) 0.0140(2) Uani 1 1 d .
H(MB H 0.1012 0.6653 0.4500 0.017 Uiso 1 1 calc R
C(M3 C 0.48818(11) 0.37450(10) 0.66007(8) 0.0142(2) Uani 1 1 d .
H(MC H 0.5202 0.3817 0.7166 0.017 Uiso 1 1 calc R
C(M4 C 0.59338(11) 0.10295(10) 0.46114(8) 0.0135(2) Uani 1 1 d .
H(MD H 0.6452 0.0288 0.4657 0.016 Uiso 1 1 calc R
C(A1 C 0.53071(11) 0.15239(10) 0.37936(8) 0.0125(2) Uani 1 1 d .
C(A2 C 0.40580(11) 0.26963(10) 0.27474(8) 0.0128(2) Uani 1 1 d .
C(A3 C 0.25066(11) 0.44830(10) 0.27066(8) 0.0132(2) Uani 1 1 d .
C(A4 C 0.18141(11) 0.55592(10) 0.37012(8) 0.0127(2) Uani 1 1 d .
C(A5 C 0.24321(11) 0.56060(10) 0.52513(8) 0.0132(2) Uani 1 1 d .
C(A6 C 0.39181(11) 0.46029(10) 0.61927(8) 0.0134(2) Uani 1 1 d .
C(A7 C 0.54156(11) 0.27918(10) 0.62505(8) 0.0134(2) Uani 1 1 d .
C(A8 C 0.58619(11) 0.15350(10) 0.53678(8) 0.0131(2) Uani 1 1 d .
C(B1 C 0.54994(11) 0.10488(10) 0.29703(8) 0.0136(2) Uani 1 1 d .
C(B2 C 0.47394(11) 0.17957(10) 0.23125(8) 0.0139(2) Uani 1 1 d .
C(B3 C 0.15401(11) 0.53989(10) 0.22491(8) 0.0145(2) Uani 1 1 d .
C(B4 C 0.11003(11) 0.60644(10) 0.28702(8) 0.0138(2) Uani 1 1 d .
C(B5 C 0.23544(11) 0.61527(10) 0.60354(8) 0.0141(2) Uani 1 1 d .
C(B6 C 0.32926(11) 0.55353(10) 0.66172(8) 0.0139(2) Uani 1 1 d .
C(B7 C 0.63515(11) 0.18589(10) 0.67284(8) 0.0141(2) Uani 1 1 d .
C(B8 C 0.66104(11) 0.10607(10) 0.61890(8) 0.0135(2) Uani 1 1 d .
C11 C 0.64141(11) -0.00261(11) 0.28789(9) 0.0163(2) Uani 1 1 d .
H11A H 0.6147 -0.0329 0.2364 0.020 Uiso 1 1 calc R
H11B H 0.6373 -0.0630 0.3454 0.020 Uiso 1 1 calc R
C12 C 0.77913(13) 0.01917(12) 0.26990(11) 0.0258(3) Uani 1 1 d .
H12A H 0.8336 -0.0521 0.2599 0.039 Uiso 1 1 calc R
H12B H 0.8091 0.0419 0.3234 0.039 Uiso 1 1 calc R
H12C H 0.7831 0.0818 0.2148 0.039 Uiso 1 1 calc R
C21 C 0.46465(13) 0.17777(11) 0.13144(8) 0.0188(2) Uani 1 1 d .
H21A H 0.3735 0.1876 0.1159 0.023 Uiso 1 1 calc R
H21B H 0.5068 0.1010 0.1210 0.023 Uiso 1 1 calc R
C22 C 0.52649(16) 0.27340(13) 0.06697(10) 0.0282(3) Uani 1 1 d .
H22A H 0.5139 0.2713 0.0025 0.042 Uiso 1 1 calc R
H22B H 0.6182 0.2607 0.0788 0.042 Uiso 1 1 calc R
H22C H 0.4870 0.3495 0.0783 0.042 Uiso 1 1 calc R
C31 C 0.11401(12) 0.55857(12) 0.12695(8) 0.0192(2) Uani 1 1 d .
H31A H 0.0250 0.6003 0.1211 0.023 Uiso 1 1 calc R
H31B H 0.1158 0.4820 0.1112 0.023 Uiso 1 1 calc R
C32 C 0.19947(16) 0.62794(16) 0.05853(10) 0.0334(3) Uani 1 1 d .
H32A H 0.1693 0.6378 -0.0044 0.050 Uiso 1 1 calc R
H32B H 0.2875 0.5862 0.0630 0.050 Uiso 1 1 calc R
H32C H 0.1967 0.7046 0.0729 0.050 Uiso 1 1 calc R
C41 C 0.00477(11) 0.70902(10) 0.27463(8) 0.0155(2) Uani 1 1 d .
H41A H 0.0067 0.7540 0.2099 0.019 Uiso 1 1 calc R
H41B H 0.0185 0.7605 0.3158 0.019 Uiso 1 1 calc R
C42 C -0.12585(12) 0.67093(11) 0.29681(9) 0.0200(2) Uani 1 1 d .
H42A H -0.1925 0.7399 0.2893 0.030 Uiso 1 1 calc R
H42B H -0.1279 0.6262 0.3608 0.030 Uiso 1 1 calc R
H42C H -0.1409 0.6223 0.2546 0.030 Uiso 1 1 calc R
C51 C 0.13683(12) 0.71548(10) 0.61793(9) 0.0170(2) Uani 1 1 d .
H51A H 0.1143 0.7680 0.5573 0.020 Uiso 1 1 calc R
H51B H 0.1726 0.7602 0.6561 0.020 Uiso 1 1 calc R
C52 C 0.01644(13) 0.67419(12) 0.66574(10) 0.0249(3) Uani 1 1 d .
H52A H -0.0465 0.7418 0.6736 0.037 Uiso 1 1 calc R
H52B H 0.0381 0.6239 0.7265 0.037 Uiso 1 1 calc R
H52C H -0.0196 0.6304 0.6278 0.037 Uiso 1 1 calc R
C61 C 0.36280(12) 0.57186(11) 0.75340(8) 0.0173(2) Uani 1 1 d .
H61A H 0.3334 0.6544 0.7558 0.021 Uiso 1 1 calc R
H61B H 0.4569 0.5564 0.7587 0.021 Uiso 1 1 calc R
C62 C 0.30452(14) 0.49457(13) 0.83620(9) 0.0241(3) Uani 1 1 d .
H62A H 0.3333 0.5085 0.8937 0.036 Uiso 1 1 calc R
H62B H 0.3318 0.4126 0.8339 0.036 Uiso 1 1 calc R
H62C H 0.2111 0.5131 0.8340 0.036 Uiso 1 1 calc R
C71 C 0.68766(12) 0.18096(11) 0.76535(8) 0.0170(2) Uani 1 1 d .
H71A H 0.7045 0.2593 0.7677 0.020 Uiso 1 1 calc R
H71B H 0.7702 0.1272 0.7727 0.020 Uiso 1 1 calc R
C72 C 0.59808(14) 0.14053(14) 0.84566(9) 0.0256(3) Uani 1 1 d .
H72A H 0.6355 0.1423 0.9040 0.038 Uiso 1 1 calc R
H72B H 0.5856 0.0609 0.8463 0.038 Uiso 1 1 calc R
H72C H 0.5155 0.1924 0.8382 0.038 Uiso 1 1 calc R
C81 C 0.75305(11) -0.00600(10) 0.63676(8) 0.0155(2) Uani 1 1 d .
H81A H 0.7189 -0.0642 0.6111 0.019 Uiso 1 1 calc R
H81B H 0.7611 -0.0360 0.7044 0.019 Uiso 1 1 calc R
C82 C 0.88487(13) 0.00863(12) 0.59375(11) 0.0262(3) Uani 1 1 d .
H82A H 0.9429 -0.0657 0.6094 0.039 Uiso 1 1 calc R
H82B H 0.9181 0.0676 0.6178 0.039 Uiso 1 1 calc R
H82C H 0.8783 0.0334 0.5263 0.039 Uiso 1 1 calc R
C1 C 0.26187(12) 0.26712(11) 0.49735(8) 0.0159(2) Uani 1 1 d .
O1 O 0.18732(9) 0.20987(9) 0.52230(7) 0.02251(19) Uani 1 1 d .
C90 C 0.84363(16) 0.73398(16) 0.98868(12) 0.0359(4) Uani 1 1 d .
H90A H 0.8286 0.6557 1.0061 0.043 Uiso 1 1 calc R
C91 C 0.90715(16) 0.77079(18) 0.90674(13) 0.0399(4) Uani 1 1 d .
H91A H 0.9363 0.7182 0.8676 0.048 Uiso 1 1 calc R
C92 C 0.92837(18) 0.88518(19) 0.88154(14) 0.0469(5) Uani 1 1 d .
H92A H 0.9719 0.9113 0.8249 0.056 Uiso 1 1 calc R
C93 C 0.8863(2) 0.96126(19) 0.93885(16) 0.0560(6) Uani 1 1 d .
H93A H 0.9013 1.0395 0.9220 0.067 Uiso 1 1 calc R
C94 C 0.8223(2) 0.9229(2) 1.02077(15) 0.0569(6) Uani 1 1 d .
H94A H 0.7924 0.9749 1.0602 0.068 Uiso 1 1 calc R
C95 C 0.80212(19) 0.80932(18) 1.04512(12) 0.0437(4) Uani 1 1 d .
H95A H 0.7588 0.7829 1.1018 0.052 Uiso 1 1 calc R

loop_
_atom_site_aniso_label
_atom_site_aniso_U_11
_atom_site_aniso_U_22
_atom_site_aniso_U_33
_atom_site_aniso_U_23
_atom_site_aniso_U_13
_atom_site_aniso_U_12
Fe1 0.01199(8) 0.01181(8) 0.01151(8) -0.00351(6) -0.00005(5) -0.00010(6)
N1 0.0116(4) 0.0132(4) 0.0122(4) -0.0030(3) 0.0004(3) -0.0014(3)
N2 0.0124(4) 0.0119(4) 0.0127(4) -0.0028(3) 0.0006(3) -0.0013(3)
N3 0.0129(4) 0.0123(4) 0.0124(4) -0.0032(3) 0.0005(3) -0.0014(3)
N4 0.0122(4) 0.0137(4) 0.0127(4) -0.0045(3) 0.0004(3) -0.0010(3)
C(M1 0.0137(5) 0.0162(5) 0.0129(5) -0.0036(4) -0.0012(4) -0.0028(4)
C(M2 0.0138(5) 0.0116(5) 0.0159(5) -0.0025(4) 0.0019(4) -0.0014(4)
C(M3 0.0144(5) 0.0153(5) 0.0139(5) -0.0046(4) 0.0004(4) -0.0035(4)
C(M4 0.0132(5) 0.0113(5) 0.0154(5) -0.0029(4) 0.0008(4) -0.0006(4)
C(A1 0.0119(5) 0.0124(5) 0.0137(5) -0.0039(4) 0.0012(4) -0.0020(4)
C(A2 0.0120(5) 0.0141(5) 0.0131(5) -0.0041(4) 0.0007(4) -0.0032(4)
C(A3 0.0115(5) 0.0143(5) 0.0137(5) -0.0024(4) -0.0001(4) -0.0025(4)
C(A4 0.0116(5) 0.0108(5) 0.0148(5) -0.0013(4) 0.0006(4) -0.0019(4)
C(A5 0.0146(5) 0.0104(5) 0.0146(5) -0.0029(4) 0.0022(4) -0.0028(4)
C(A6 0.0144(5) 0.0132(5) 0.0135(5) -0.0044(4) 0.0020(4) -0.0040(4)
C(A7 0.0120(5) 0.0152(5) 0.0129(5) -0.0028(4) 0.0001(4) -0.0023(4)
C(A8 0.0111(5) 0.0135(5) 0.0139(5) -0.0021(4) 0.0010(4) -0.0018(4)
C(B1 0.0129(5) 0.0131(5) 0.0161(5) -0.0059(4) 0.0009(4) -0.0025(4)
C(B2 0.0142(5) 0.0143(5) 0.0145(5) -0.0056(4) 0.0004(4) -0.0034(4)
C(B3 0.0132(5) 0.0139(5) 0.0154(5) -0.0011(4) -0.0014(4) -0.0025(4)
C(B4 0.0127(5) 0.0121(5) 0.0156(5) -0.0002(4) -0.0009(4) -0.0026(4)
C(B5 0.0171(5) 0.0111(5) 0.0151(5) -0.0041(4) 0.0033(4) -0.0044(4)
C(B6 0.0164(5) 0.0124(5) 0.0144(5) -0.0046(4) 0.0034(4) -0.0053(4)
C(B7 0.0122(5) 0.0166(5) 0.0133(5) -0.0025(4) -0.0008(4) -0.0022(4)
C(B8 0.0115(5) 0.0143(5) 0.0138(5) -0.0013(4) -0.0002(4) -0.0019(4)
C11 0.0164(5) 0.0149(5) 0.0188(6) -0.0077(4) -0.0004(4) -0.0004(4)
C12 0.0174(6) 0.0204(6) 0.0406(8) -0.0120(6) 0.0046(5) -0.0002(5)
C21 0.0216(6) 0.0201(6) 0.0159(5) -0.0081(4) -0.0022(4) -0.0009(5)
C22 0.0401(8) 0.0282(7) 0.0163(6) -0.0065(5) 0.0059(6) -0.0054(6)
C31 0.0199(6) 0.0209(6) 0.0154(5) -0.0032(4) -0.0040(4) 0.0009(5)
C32 0.0356(8) 0.0452(9) 0.0164(6) 0.0006(6) 0.0019(6) -0.0087(7)
C41 0.0150(5) 0.0122(5) 0.0177(5) -0.0010(4) -0.0019(4) -0.0007(4)
C42 0.0156(5) 0.0179(6) 0.0261(6) -0.0054(5) 0.0013(5) -0.0017(4)
C51 0.0206(6) 0.0115(5) 0.0190(6) -0.0051(4) 0.0031(4) -0.0016(4)
C52 0.0217(6) 0.0179(6) 0.0308(7) -0.0017(5) 0.0083(5) 0.0008(5)
C61 0.0217(6) 0.0167(6) 0.0162(5) -0.0070(4) 0.0017(4) -0.0064(4)
C62 0.0305(7) 0.0288(7) 0.0157(6) -0.0060(5) 0.0016(5) -0.0113(6)
C71 0.0163(5) 0.0188(6) 0.0161(5) -0.0034(4) -0.0028(4) -0.0028(4)
C72 0.0287(7) 0.0339(8) 0.0156(6) -0.0043(5) 0.0004(5) -0.0103(6)
C81 0.0147(5) 0.0144(5) 0.0159(5) -0.0008(4) -0.0011(4) -0.0009(4)
C82 0.0159(6) 0.0178(6) 0.0399(8) 0.0000(5) 0.0051(5) 0.0014(5)
C1 0.0174(5) 0.0157(5) 0.0141(5) -0.0045(4) -0.0011(4) 0.0007(4)
O1 0.0230(5) 0.0236(5) 0.0222(5) -0.0052(4) 0.0018(4) -0.0079(4)
C90 0.0318(8) 0.0388(9) 0.0344(8) 0.0032(7) -0.0126(7) -0.0086(7)
C91 0.0283(8) 0.0496(11) 0.0401(9) -0.0057(8) -0.0053(7) -0.0052(7)
C92 0.0316(9) 0.0629(13) 0.0403(10) 0.0121(9) -0.0116(7) -0.0185(9)
C93 0.0691(14) 0.0386(11) 0.0576(13) 0.0107(9) -0.0372(11) -0.0175(10)
C94 0.0782(16) 0.0481(12) 0.0430(11) -0.0123(9) -0.0265(11) 0.0053(11)
C95 0.0459(10) 0.0529(11) 0.0276(8) 0.0006(7) -0.0127(7) -0.0034(9)

loop_
_atom_type_symbol
_atom_type_description
_atom_type_scat_dispersion_real
_atom_type_scat_dispersion_imag
_atom_type_scat_source
C C .0033 .0016 'International Tables Vol C Tables 4.2.6.8 and 6.1.1.4'
H H .0000 .0000 'International Tables Vol C Tables 4.2.6.8 and 6.1.1.4'
O O .0106 .0060 'International Tables Vol C Tables 4.2.6.8 and 6.1.1.4'
Fe Fe .3463 .8444 'International Tables Vol C Tables 4.2.6.8 and 6.1.1.4'
N N .0061 .0033 'International Tables Vol C Tables 4.2.6.8 and 6.1.1.4'

loop_
_geom_angle_atom_site_label_1
_geom_angle_atom_site_label_2
_geom_angle_atom_site_label_3
_geom_angle
C1 Fe1 N4 96.38(5)
C1 Fe1 N2 94.80(5)
N4 Fe1 N2 168.82(4)
C1 Fe1 N1 93.31(5)
N4 Fe1 N1 89.12(4)
N2 Fe1 N1 89.99(4)
C1 Fe1 N3 98.76(5)
N4 Fe1 N3 89.62(4)
N2 Fe1 N3 88.92(4)
N1 Fe1 N3 167.92(4)
C(A2 N1 C(A1 104.87(9)
C(A2 N1 Fe1 127.49(8)
C(A1 N1 Fe1 127.42(8)
C(A3 N2 C(A4 104.70(9)
C(A3 N2 Fe1 127.53(8)
C(A4 N2 Fe1 127.27(8)
C(A6 N3 C(A5 104.49(9)
C(A6 N3 Fe1 127.78(8)
C(A5 N3 Fe1 127.34(8)
C(A7 N4 C(A8 104.60(9)
C(A7 N4 Fe1 127.59(8)
C(A8 N4 Fe1 127.37(8)
C(A2 C(M1 C(A3 125.50(11)
C(A2 C(M1 H(MA 117.3
C(A3 C(M1 H(MA 117.3
C(A5 C(M2 C(A4 124.70(11)
C(A5 C(M2 H(MB 117.7
C(A4 C(M2 H(MB 117.7
C(A7 C(M3 C(A6 124.97(11)
C(A7 C(M3 H(MC 117.5
C(A6 C(M3 H(MC 117.5
C(A1 C(M4 C(A8 124.69(11)
C(A1 C(M4 H(MD 117.7
C(A8 C(M4 H(MD 117.7
N1 C(A1 C(M4 124.82(10)
N1 C(A1 C(B1 111.01(10)
C(M4 C(A1 C(B1 124.15(11)
N1 C(A2 C(M1 124.67(10)
N1 C(A2 C(B2 111.08(10)
C(M1 C(A2 C(B2 124.24(11)
N2 C(A3 C(M1 124.49(11)
N2 C(A3 C(B3 110.98(10)
C(M1 C(A3 C(B3 124.51(11)
N2 C(A4 C(M2 124.76(11)
N2 C(A4 C(B4 111.11(10)
C(M2 C(A4 C(B4 124.08(11)
C(M2 C(A5 N3 124.61(10)
C(M2 C(A5 C(B5 124.21(11)
N3 C(A5 C(B5 111.14(10)
N3 C(A6 C(M3 124.66(11)
N3 C(A6 C(B6 111.48(10)
C(M3 C(A6 C(B6 123.79(11)
N4 C(A7 C(M3 125.08(11)
N4 C(A7 C(B7 111.14(10)
C(M3 C(A7 C(B7 123.77(11)
C(M4 C(A8 N4 124.42(11)
C(M4 C(A8 C(B8 124.24(11)
N4 C(A8 C(B8 111.25(10)
C(B2 C(B1 C(A1 106.38(10)
C(B2 C(B1 C11 128.40(11)
C(A1 C(B1 C11 125.16(11)
C(B1 C(B2 C(A2 106.56(10)
C(B1 C(B2 C21 128.88(11)
C(A2 C(B2 C21 124.46(11)
C(B4 C(B3 C(A3 106.76(10)
C(B4 C(B3 C31 127.33(11)
C(A3 C(B3 C31 125.88(11)
C(B3 C(B4 C(A4 106.42(10)
C(B3 C(B4 C41 127.59(11)
C(A4 C(B4 C41 125.94(11)
C(B6 C(B5 C(A5 106.53(10)
C(B6 C(B5 C51 128.04(11)
C(A5 C(B5 C51 125.34(11)
C(B5 C(B6 C(A6 106.34(10)
C(B5 C(B6 C61 128.82(11)
C(A6 C(B6 C61 124.81(11)
C(B8 C(B7 C(A7 106.78(10)
C(B8 C(B7 C71 128.51(11)
C(A7 C(B7 C71 124.68(11)
C(B7 C(B8 C(A8 106.19(10)
C(B7 C(B8 C81 127.93(11)
C(A8 C(B8 C81 125.82(11)
C(B1 C11 C12 112.86(10)
C(B1 C11 H11A 109.0
C12 C11 H11A 109.0
C(B1 C11 H11B 109.0
C12 C11 H11B 109.0
H11A C11 H11B 107.8
C11 C12 H12A 109.5
C11 C12 H12B 109.5
H12A C12 H12B 109.5
C11 C12 H12C 109.5
H12A C12 H12C 109.5
H12B C12 H12C 109.5
C(B2 C21 C22 112.60(11)
C(B2 C21 H21A 109.1
C22 C21 H21A 109.1
C(B2 C21 H21B 109.1
C22 C21 H21B 109.1
H21A C21 H21B 107.8
C21 C22 H22A 109.5
C21 C22 H22B 109.5
H22A C22 H22B 109.5
C21 C22 H22C 109.5
H22A C22 H22C 109.5
H22B C22 H22C 109.5
C(B3 C31 C32 112.65(11)
C(B3 C31 H31A 109.1
C32 C31 H31A 109.1
C(B3 C31 H31B 109.1
C32 C31 H31B 109.1
H31A C31 H31B 107.8
C31 C32 H32A 109.5
C31 C32 H32B 109.5
H32A C32 H32B 109.5
C31 C32 H32C 109.5
H32A C32 H32C 109.5
H32B C32 H32C 109.5
C(B4 C41 C42 111.37(10)
C(B4 C41 H41A 109.4
C42 C41 H41A 109.4
C(B4 C41 H41B 109.4
C42 C41 H41B 109.4
H41A C41 H41B 108.0
C41 C42 H42A 109.5
C41 C42 H42B 109.5
H42A C42 H42B 109.5
C41 C42 H42C 109.5
H42A C42 H42C 109.5
H42B C42 H42C 109.5
C(B5 C51 C52 111.45(10)
C(B5 C51 H51A 109.3
C52 C51 H51A 109.3
C(B5 C51 H51B 109.3
C52 C51 H51B 109.3
H51A C51 H51B 108.0
C51 C52 H52A 109.5
C51 C52 H52B 109.5
H52A C52 H52B 109.5
C51 C52 H52C 109.5
H52A C52 H52C 109.5
H52B C52 H52C 109.5
C(B6 C61 C62 113.80(10)
C(B6 C61 H61A 108.8
C62 C61 H61A 108.8
C(B6 C61 H61B 108.8
C62 C61 H61B 108.8
H61A C61 H61B 107.7
C61 C62 H62A 109.5
C61 C62 H62B 109.5
H62A C62 H62B 109.5
C61 C62 H62C 109.5
H62A C62 H62C 109.5
H62B C62 H62C 109.5
C(B7 C71 C72 113.07(10)
C(B7 C71 H71A 109.0
C72 C71 H71A 109.0
C(B7 C71 H71B 109.0
C72 C71 H71B 109.0
H71A C71 H71B 107.8
C71 C72 H72A 109.5
C71 C72 H72B 109.5
H72A C72 H72B 109.5
C71 C72 H72C 109.5
H72A C72 H72C 109.5
H72B C72 H72C 109.5
C(B8 C81 C82 112.19(10)
C(B8 C81 H81A 109.2
C82 C81 H81A 109.2
C(B8 C81 H81B 109.2
C82 C81 H81B 109.2
H81A C81 H81B 107.9
C81 C82 H82A 109.5
C81 C82 H82B 109.5
H82A C82 H82B 109.5
C81 C82 H82C 109.5
H82A C82 H82C 109.5
H82B C82 H82C 109.5
O1 C1 Fe1 177.20(11)
C95 C90 C91 120.28(18)
C95 C90 H90A 119.9
C91 C90 H90A 119.9
C90 C91 C92 119.60(19)
C90 C91 H91A 120.2
C92 C91 H91A 120.2
C93 C92 C91 119.98(19)
C93 C92 H92A 120.0
C91 C92 H92A 120.0
C94 C93 C92 119.64(19)
C94 C93 H93A 120.2
C92 C93 H93A 120.2
C95 C94 C93 119.9(2)
C95 C94 H94A 120.1
C93 C94 H94A 120.1
C90 C95 C94 120.63(19)
C90 C95 H95A 119.7
C94 C95 H95A 119.7

loop_
_geom_bond_atom_site_label_1
_geom_bond_atom_site_label_2
_geom_bond_distance
Fe1 C1 1.7077(13)
Fe1 N4 1.9818(10)
Fe1 N2 1.9839(10)
Fe1 N1 1.9846(10)
Fe1 N3 1.9883(10)
N1 C(A2 1.3761(15)
N1 C(A1 1.3778(14)
N2 C(A3 1.3776(15)
N2 C(A4 1.3794(14)
N3 C(A6 1.3753(15)
N3 C(A5 1.3791(14)
N4 C(A7 1.3748(15)
N4 C(A8 1.3803(14)
C(M1 C(A2 1.3799(16)
C(M1 C(A3 1.3811(16)
C(M1 H(MA 0.9500
C(M2 C(A5 1.3771(16)
C(M2 C(A4 1.3805(16)
C(M2 H(MB 0.9500
C(M3 C(A7 1.3767(16)
C(M3 C(A6 1.3789(16)
C(M3 H(MC 0.9500
C(M4 C(A1 1.3797(16)
C(M4 C(A8 1.3802(16)
C(M4 H(MD 0.9500
C(A1 C(B1 1.4472(16)
C(A2 C(B2 1.4441(16)
C(A3 C(B3 1.4413(16)
C(A4 C(B4 1.4420(16)
C(A5 C(B5 1.4472(16)
C(A6 C(B6 1.4451(16)
C(A7 C(B7 1.4436(16)
C(A8 C(B8 1.4452(16)
C(B1 C(B2 1.3627(16)
C(B1 C11 1.4988(16)
C(B2 C21 1.4943(16)
C(B3 C(B4 1.3593(17)
C(B3 C31 1.4955(17)
C(B4 C41 1.4968(16)
C(B5 C(B6 1.3592(17)
C(B5 C51 1.4948(16)
C(B6 C61 1.4968(17)
C(B7 C(B8 1.3597(16)
C(B7 C71 1.4965(16)
C(B8 C81 1.4973(16)
C11 C12 1.5268(18)
C11 H11A 0.9900
C11 H11B 0.9900
C12 H12A 0.9800
C12 H12B 0.9800
C12 H12C 0.9800
C21 C22 1.5304(19)
C21 H21A 0.9900
C21 H21B 0.9900
C22 H22A 0.9800
C22 H22B 0.9800
C22 H22C 0.9800
C31 C32 1.520(2)
C31 H31A 0.9900
C31 H31B 0.9900
C32 H32A 0.9800
C32 H32B 0.9800
C32 H32C 0.9800
C41 C42 1.5277(17)
C41 H41A 0.9900
C41 H41B 0.9900
C42 H42A 0.9800
C42 H42B 0.9800
C42 H42C 0.9800
C51 C52 1.5271(18)
C51 H51A 0.9900
C51 H51B 0.9900
C52 H52A 0.9800
C52 H52B 0.9800
C52 H52C 0.9800
C61 C62 1.5297(18)
C61 H61A 0.9900
C61 H61B 0.9900
C62 H62A 0.9800
C62 H62B 0.9800
C62 H62C 0.9800
C71 C72 1.5238(18)
C71 H71A 0.9900
C71 H71B 0.9900
C72 H72A 0.9800
C72 H72B 0.9800
C72 H72C 0.9800
C81 C82 1.5250(17)
C81 H81A 0.9900
C81 H81B 0.9900
C82 H82A 0.9800
C82 H82B 0.9800
C82 H82C 0.9800
C1 O1 1.1259(16)
C90 C95 1.364(3)
C90 C91 1.375(2)
C90 H90A 0.9500
C91 C92 1.386(3)
C91 H91A 0.9500
C92 C93 1.382(3)
C92 H92A 0.9500
C93 C94 1.381(3)
C93 H93A 0.9500
C94 C95 1.373(3)
C94 H94A 0.9500
C95 H95A 0.9500
